data_7129360
loop_
_publ_author_name
'Sarcevic, Julijan'
'Heitkemper, Tobias'
'Sindlinger, Christian P.'

_publ_section_title
;
 Borole-based half-sandwich complexes of germanium and tin
;
_journal_name_full 'Chemical Communications'
_journal_paper_doi 10.1039/D1CC06227A
_journal_year 2021
_chemical_absolute_configuration unk
_chemical_formula_sum 'C73 H104 B2 Cl2 Ge2 N4 Si4'
_chemical_formula_weight 1387.66
_space_group_crystal_system tetragonal
_space_group_IT_number 113
_space_group_name_Hall 'P -4 2ab'
_space_group_name_H-M_alt 'P -4 21 m'
_atom_sites_solution_hydrogens geom
_atom_sites_solution_primary direct
_audit_creation_method
;
FinalCif V89 by Daniel Kratzert, Freiburg 2021,
https://dkratzert.de/finalcif.html
;
_audit_update_record
;
2021-11-02 deposited with the CCDC.	2021-11-22 downloaded from the CCDC.
;
_cell_angle_alpha 90
_cell_angle_beta 90
_cell_angle_gamma 90
_cell_formula_units_Z 2
_cell_length_a 18.172(3)
_cell_length_b 18.172(3)
_cell_length_c 11.769(3)
_cell_measurement_reflns_used 9874
_cell_measurement_temperature 100(2)
_cell_measurement_theta_max 26.9315
_cell_measurement_theta_min 2.2415
_cell_volume 3886.4(13)
_computing_cell_refinement 'SAINT V8.40A'
_computing_data_collection 'Bruker APEX II'
_computing_data_reduction 'SAINT V8.40A'
_computing_molecular_graphics 'ORTEP (Farrugia, 2012), ShelXle (Hu\"bschle, 2011)'
_computing_structure_refinement 'SHELXL-2018/3 (Sheldrick, 2018)'
_computing_structure_solution 'SHELXT 2014/5 (Sheldrick, 2014)'
_diffrn_ambient_environment N~2~
_diffrn_ambient_temperature 100(2)
_diffrn_detector CCD
_diffrn_detector_type 'Bruker APEX II'
_diffrn_measured_fraction_theta_full 1.000
_diffrn_measured_fraction_theta_max 1.000
_diffrn_measurement_device_type 'Bruker APEX2'
_diffrn_measurement_method '\w and \f scans'
_diffrn_measurement_specimen_support 'MiTeGen micromount'
_diffrn_radiation_probe x-ray
_diffrn_radiation_type MoK\a
_diffrn_radiation_wavelength 0.71073
_diffrn_reflns_av_R_equivalents 0.0492
_diffrn_reflns_av_unetI/netI 0.0209
_diffrn_reflns_Laue_measured_fraction_full 1.000
_diffrn_reflns_Laue_measured_fraction_max 1.000
_diffrn_reflns_limit_h_max 23
_diffrn_reflns_limit_h_min -23
_diffrn_reflns_limit_k_max 23
_diffrn_reflns_limit_k_min -23
_diffrn_reflns_limit_l_max 15
_diffrn_reflns_limit_l_min -15
_diffrn_reflns_number 103383
_diffrn_reflns_point_group_measured_fraction_full 0.999
_diffrn_reflns_point_group_measured_fraction_max 0.999
_diffrn_reflns_theta_full 25.242
_diffrn_reflns_theta_max 27.501
_diffrn_reflns_theta_min 1.585
_diffrn_source 'microfocus sealed X-ray tube'
_diffrn_source_current 0.97
_diffrn_source_voltage 50.0
_exptl_absorpt_coefficient_mu 0.944
_exptl_absorpt_correction_T_max 0.7456
_exptl_absorpt_correction_T_min 0.6816
_exptl_absorpt_correction_type multi-scan
_exptl_absorpt_process_details
;
SADABS-2016/2 - Bruker AXS area detector scaling and absorption correction:
Krause, L., Herbst-Irmer, R., Sheldrick G.M. & Stalke D., J. Appl. Cryst. 48
(2015) 3-10
;
_exptl_crystal_colour colourless
_exptl_crystal_density_diffrn 1.186
_exptl_crystal_description block
_exptl_crystal_F_000 1468
_exptl_crystal_size_max 0.418
_exptl_crystal_size_mid 0.112
_exptl_crystal_size_min 0.080
_refine_diff_density_max 0.257
_refine_diff_density_min -0.185
_refine_diff_density_rms 0.037
_refine_ls_abs_structure_details
;
 Flack x determined using 1884 quotients [(I+)-(I-)]/[(I+)+(I-)]
 (Parsons, Flack and Wagner, Acta Cryst. B69 (2013) 249-259).
;
_refine_ls_abs_structure_Flack 0.010(3)
_refine_ls_extinction_method none
_refine_ls_goodness_of_fit_ref 1.079
_refine_ls_hydrogen_treatment constr
_refine_ls_matrix_type full
_refine_ls_number_parameters 380
_refine_ls_number_reflns 4667
_refine_ls_number_restraints 631
_refine_ls_restrained_S_all 1.035
_refine_ls_R_factor_all 0.0289
_refine_ls_R_factor_gt 0.0264
_refine_ls_shift/su_max 0.001
_refine_ls_shift/su_mean 0.000
_refine_ls_structure_factor_coef Fsqd
_refine_ls_weighting_details 'w=1/[\s^2^(Fo^2^)+(0.0241P)^2^+1.4723P] where P=(Fo^2^+2Fc^2^)/3'
_refine_ls_weighting_scheme calc
_refine_ls_wR_factor_gt 0.0611
_refine_ls_wR_factor_ref 0.0622
_reflns_Friedel_coverage 0.803
_reflns_Friedel_fraction_full 0.999
_reflns_Friedel_fraction_max 0.998
_reflns_number_gt 4446
_reflns_number_total 4667
_reflns_threshold_expression 'I > 2\s(I)'
_cod_data_source_file d1cc06227a2.cif
_cod_data_source_block sad_a
_cod_original_cell_volume 3886.4(17)
_cod_database_code 7129360
_shelx_shelxl_version_number 2018/3
_shelx_space_group_comment
;
The symmetry employed for this shelxl refinement is uniquely defined
by the following loop, which should always be used as a source of
symmetry information in preference to the above space-group names.
They are only intended as comments.
;
_shelx_estimated_absorpt_t_min 0.694
_shelx_estimated_absorpt_t_max 0.928
_diffrn_measurement_ambient_temperature_device_make 'Oxford Cryostream'

loop_
_space_group_symop_operation_xyz
'x, y, z'
'-x, -y, z'
'y, -x, -z'
'-y, x, -z'
'-x+1/2, y+1/2, -z'
'x+1/2, -y+1/2, -z'
'-y+1/2, -x+1/2, z'
'y+1/2, x+1/2, z'

loop_
_atom_site_label
_atom_site_type_symbol
_atom_site_fract_x
_atom_site_fract_y
_atom_site_fract_z
_atom_site_U_iso_or_equiv
_atom_site_adp_type
_atom_site_occupancy
_atom_site_site_symmetry_order
_atom_site_calc_flag
_atom_site_refinement_flags_posn
_atom_site_refinement_flags_adp
_atom_site_refinement_flags_occupancy
_atom_site_disorder_assembly
_atom_site_disorder_group
Ge1 Ge 0.29783(7) 0.78292(7) 0.26821(4) 0.0181(3) Uani 0.5 1 d . . P A -1
Cl1 Cl 0.43139(6) 0.78216(7) 0.33272(9) 0.0260(2) Uani 0.5 1 d . . P A -1
Si1 Si 0.32731(4) 0.59196(4) 0.36429(7) 0.03141(18) Uani 1 1 d . . . . .
C1 C 0.26377(12) 0.66811(13) 0.32188(19) 0.0203(4) Uani 1 1 d . . . . .
B1 B 0.22429(13) 0.72429(13) 0.3978(3) 0.0191(7) Uani 1 2 d S T P A .
C2 C 0.23216(11) 0.67661(12) 0.21075(17) 0.0171(4) Uani 1 1 d . . . . .
N1 N 0.2596(4) 0.7714(3) 0.6073(2) 0.0172(12) Uani 0.5 1 d . U P A -1
N2 N 0.17266(19) 0.69261(18) 0.5949(3) 0.0167(12) Uani 0.5 1 d . U P A -1
C3 C 0.2192(3) 0.7333(3) 0.5321(3) 0.0128(13) Uani 0.5 1 d . U P A -1
C4 C 0.2383(3) 0.7548(3) 0.7173(3) 0.0224(19) Uani 0.5 1 d . U P A -1
C5 C 0.1841(2) 0.7050(3) 0.7098(3) 0.0235(15) Uani 0.5 1 d . U P A -1
C6 C 0.3182(6) 0.8232(6) 0.5777(3) 0.0225(10) Uani 0.5 1 d . U P A -1
H6A H 0.299252 0.873614 0.581874 0.034 Uiso 0.5 1 calc R U P A -1
H6B H 0.335390 0.813154 0.500256 0.034 Uiso 0.5 1 calc R U P A -1
H6C H 0.359271 0.817556 0.630963 0.034 Uiso 0.5 1 calc R U P A -1
C7 C 0.2747(6) 0.7897(6) 0.8183(4) 0.045(3) Uani 0.5 1 d . U P A -1
H7A H 0.327564 0.778922 0.816812 0.067 Uiso 0.5 1 calc R U P A -1
H7B H 0.253152 0.769941 0.888202 0.067 Uiso 0.5 1 calc R U P A -1
H7C H 0.267273 0.843109 0.815736 0.067 Uiso 0.5 1 calc R U P A -1
C8 C 0.1387(3) 0.6660(3) 0.7977(4) 0.038(2) Uani 0.5 1 d . U P A -1
H8A H 0.087037 0.680592 0.789739 0.057 Uiso 0.5 1 calc R U P A -1
H8B H 0.156302 0.679236 0.873689 0.057 Uiso 0.5 1 calc R U P A -1
H8C H 0.143108 0.612708 0.786953 0.057 Uiso 0.5 1 calc R U P A -1
C9 C 0.1173(2) 0.6421(2) 0.5487(4) 0.0247(15) Uani 0.5 1 d . U P A -1
H9A H 0.119143 0.643222 0.465543 0.037 Uiso 0.5 1 calc R U P A -1
H9B H 0.068291 0.657170 0.574452 0.037 Uiso 0.5 1 calc R U P A -1
H9C H 0.127504 0.591986 0.575383 0.037 Uiso 0.5 1 calc R U P A -1
C10 C 0.3513(2) 0.6002(3) 0.5174(3) 0.0733(13) Uani 1 1 d . . . . .
H10A H 0.385800 0.560947 0.538166 0.110 Uiso 1 1 calc R U . . .
H10B H 0.306575 0.595775 0.563347 0.110 Uiso 1 1 calc R U . . .
H10C H 0.374273 0.648142 0.531324 0.110 Uiso 1 1 calc R U . . .
C11 C 0.41424(18) 0.5866(2) 0.2817(4) 0.0617(10) Uani 1 1 d . . . . .
H11A H 0.402805 0.580302 0.200938 0.092 Uiso 1 1 calc R U . . .
H11B H 0.443340 0.544542 0.308288 0.092 Uiso 1 1 calc R U . . .
H11C H 0.442454 0.632001 0.292425 0.092 Uiso 1 1 calc R U . . .
C12 C 0.2750(2) 0.50418(18) 0.3442(4) 0.0723(13) Uani 1 1 d . . . . .
H12A H 0.259614 0.499892 0.264711 0.108 Uiso 1 1 calc R U . . .
H12B H 0.231516 0.504288 0.393403 0.108 Uiso 1 1 calc R U . . .
H12C H 0.306608 0.462387 0.364066 0.108 Uiso 1 1 calc R U . . .
C21 C -0.0001(19) 0.4922(16) 0.2733(7) 0.035(3) Uani 0.25 1 d D U P B -1
H21 H 0.001774 0.489151 0.192766 0.041 Uiso 0.25 1 calc R U P B -1
C22 C 0.0568(17) 0.4632(14) 0.3392(14) 0.035(4) Uani 0.25 1 d D U P B -1
H22 H 0.097569 0.440203 0.303259 0.041 Uiso 0.25 1 calc R U P B -1
C23 C 0.0543(15) 0.4678(15) 0.4571(14) 0.031(4) Uani 0.25 1 d D U P B -1
H23 H 0.093346 0.447766 0.501056 0.037 Uiso 0.25 1 calc R U P B -1
C24 C -0.0053(16) 0.5017(18) 0.5114(6) 0.027(2) Uani 0.25 1 d D U P B -1
C25 C -0.0616(16) 0.5303(16) 0.4451(15) 0.032(3) Uani 0.25 1 d D U P B -1
H25 H -0.102408 0.553528 0.480603 0.039 Uiso 0.25 1 calc R U P B -1
C26 C -0.0590(17) 0.5254(15) 0.3262(14) 0.035(3) Uani 0.25 1 d D U P B -1
H26 H -0.098103 0.544976 0.281938 0.042 Uiso 0.25 1 calc R U P B -1
C27 C -0.006(2) 0.505(2) 0.6390(6) 0.033(3) Uani 0.25 1 d D U P B -1
H27A H -0.056948 0.511422 0.665514 0.050 Uiso 0.25 1 calc R U P B -1
H27B H 0.023429 0.547401 0.664270 0.050 Uiso 0.25 1 calc R U P B -1
H27C H 0.014397 0.459886 0.670267 0.050 Uiso 0.25 1 calc R U P B -1
C1A C 0.2499(8) 0.6360(7) 0.1002(10) 0.0152(17) Uani 0.489(15) 1 d D U P A 1
C2A C 0.2045(7) 0.5773(6) 0.0679(7) 0.0193(16) Uani 0.489(15) 1 d D U P A 1
H2A H 0.161322 0.567080 0.110501 0.023 Uiso 0.489(15) 1 calc R U P A 1
C3A C 0.2217(5) 0.5336(5) -0.0255(7) 0.0254(14) Uani 0.489(15) 1 d D U P A 1
C4A C 0.2847(5) 0.5500(5) -0.0871(7) 0.0298(15) Uani 0.489(15) 1 d D U P A 1
H4A H 0.296666 0.520641 -0.151282 0.036 Uiso 0.489(15) 1 calc R U P A 1
C5A C 0.3303(5) 0.6074(6) -0.0581(8) 0.0301(16) Uani 0.489(15) 1 d D U P A 1
C6A C 0.3110(7) 0.6505(6) 0.0346(9) 0.0206(18) Uani 0.489(15) 1 d D U P A 1
H60A H 0.341081 0.691464 0.053481 0.025 Uiso 0.489(15) 1 calc R U P A 1
C7A C 0.1731(5) 0.4701(5) -0.0593(9) 0.0377(18) Uani 0.489(15) 1 d D U P A 1
H70A H 0.189402 0.450487 -0.132638 0.057 Uiso 0.489(15) 1 calc R U P A 1
H70B H 0.122063 0.487105 -0.065689 0.057 Uiso 0.489(15) 1 calc R U P A 1
H70C H 0.176113 0.431377 -0.001495 0.057 Uiso 0.489(15) 1 calc R U P A 1
C8A C 0.3958(6) 0.6227(7) -0.1299(8) 0.046(2) Uani 0.489(15) 1 d D U P A 1
H80A H 0.379810 0.639368 -0.205139 0.069 Uiso 0.489(15) 1 calc R U P A 1
H80B H 0.425152 0.577756 -0.137772 0.069 Uiso 0.489(15) 1 calc R U P A 1
H80C H 0.425748 0.661156 -0.094111 0.069 Uiso 0.489(15) 1 calc R U P A 1
C1B C 0.2526(8) 0.6259(7) 0.1198(10) 0.0174(18) Uani 0.511(15) 1 d D U P A 2
C2B C 0.2057(6) 0.5673(5) 0.0954(7) 0.0180(14) Uani 0.511(15) 1 d D U P A 2
H2B H 0.162275 0.560864 0.139129 0.022 Uiso 0.511(15) 1 calc R U P A 2
C3B C 0.2213(4) 0.5179(4) 0.0081(7) 0.0230(13) Uani 0.511(15) 1 d D U P A 2
C4B C 0.2848(4) 0.5286(5) -0.0562(7) 0.0275(14) Uani 0.511(15) 1 d D U P A 2
H4B H 0.295770 0.495266 -0.116134 0.033 Uiso 0.511(15) 1 calc R U P A 2
C5B C 0.3328(5) 0.5869(5) -0.0348(8) 0.0320(17) Uani 0.511(15) 1 d D U P A 2
C6B C 0.3161(7) 0.6357(6) 0.0550(9) 0.0211(18) Uani 0.511(15) 1 d D U P A 2
H60B H 0.348329 0.675483 0.071365 0.025 Uiso 0.511(15) 1 calc R U P A 2
C7B C 0.1691(4) 0.4554(4) -0.0170(7) 0.0279(15) Uani 0.511(15) 1 d D U P A 2
H70D H 0.131064 0.453420 0.041899 0.042 Uiso 0.511(15) 1 calc R U P A 2
H70E H 0.196435 0.408939 -0.017974 0.042 Uiso 0.511(15) 1 calc R U P A 2
H70F H 0.146029 0.463389 -0.091215 0.042 Uiso 0.511(15) 1 calc R U P A 2
C8B C 0.4036(6) 0.5972(6) -0.1020(10) 0.051(2) Uani 0.511(15) 1 d D U P A 2
H80D H 0.393693 0.589659 -0.183037 0.076 Uiso 0.511(15) 1 calc R U P A 2
H80E H 0.440313 0.561384 -0.076255 0.076 Uiso 0.511(15) 1 calc R U P A 2
H80F H 0.422377 0.647141 -0.090025 0.076 Uiso 0.511(15) 1 calc R U P A 2

loop_
_atom_site_aniso_label
_atom_site_aniso_U_11
_atom_site_aniso_U_22
_atom_site_aniso_U_33
_atom_site_aniso_U_23
_atom_site_aniso_U_13
_atom_site_aniso_U_12
Ge1 0.0212(6) 0.0186(5) 0.01439(14) 0.00133(19) 0.00214(18) -0.0055(5)
Cl1 0.0178(5) 0.0339(6) 0.0263(5) -0.0048(5) 0.0018(4) -0.0034(5)
Si1 0.0244(4) 0.0226(3) 0.0473(4) 0.0078(3) -0.0156(3) -0.0009(3)
C1 0.0197(10) 0.0203(10) 0.0209(10) 0.0021(9) -0.0051(9) -0.0012(9)
B1 0.0219(11) 0.0219(11) 0.0134(14) 0.0007(9) 0.0007(9) -0.0064(14)
C2 0.0137(9) 0.0218(10) 0.0159(10) -0.0024(8) 0.0011(7) -0.0019(8)
N1 0.023(3) 0.016(3) 0.0127(11) 0.0006(14) -0.0034(15) 0.001(2)
N2 0.016(2) 0.018(2) 0.0154(13) 0.0026(12) 0.0024(11) 0.002(2)
C3 0.010(2) 0.015(3) 0.0137(13) 0.0004(13) 0.0003(14) 0.004(2)
C4 0.027(3) 0.027(3) 0.0131(15) 0.0002(16) 0.0001(16) 0.002(3)
C5 0.028(3) 0.030(3) 0.0126(15) 0.0012(15) 0.0037(13) 0.001(3)
C6 0.016(4) 0.030(5) 0.0220(16) -0.004(4) -0.003(4) -0.0043(16)
C7 0.056(5) 0.061(6) 0.0177(16) -0.001(3) -0.006(3) -0.022(5)
C8 0.052(4) 0.047(4) 0.0140(18) 0.0062(18) 0.0063(18) -0.012(4)
C9 0.028(3) 0.026(3) 0.0204(18) -0.0011(16) 0.0016(17) -0.011(3)
C10 0.077(3) 0.082(3) 0.061(2) 0.017(2) -0.044(2) 0.018(2)
C11 0.0352(17) 0.052(2) 0.097(3) 0.018(2) -0.0003(19) 0.0192(15)
C12 0.060(2) 0.0306(15) 0.126(4) 0.027(2) -0.049(2) -0.0109(15)
C21 0.035(4) 0.026(10) 0.042(3) -0.007(5) -0.004(5) 0.010(6)
C22 0.034(5) 0.026(9) 0.043(4) -0.006(5) -0.003(5) 0.009(6)
C23 0.022(6) 0.029(8) 0.042(4) -0.005(5) -0.003(5) 0.000(6)
C24 0.019(6) 0.019(5) 0.044(2) -0.001(5) 0.000(5) -0.006(3)
C25 0.024(6) 0.029(7) 0.044(4) -0.002(5) 0.000(4) 0.003(5)
C26 0.035(4) 0.026(7) 0.044(4) -0.001(5) -0.001(5) 0.010(5)
C27 0.029(12) 0.028(12) 0.043(2) -0.002(7) -0.001(6) 0.002(6)
C1A 0.018(2) 0.021(3) 0.007(3) 0.003(3) -0.004(2) 0.005(2)
C2A 0.019(2) 0.026(3) 0.013(3) 0.003(2) -0.001(3) 0.000(2)
C3A 0.028(2) 0.031(3) 0.017(3) -0.005(2) -0.002(2) -0.001(2)
C4A 0.032(2) 0.041(4) 0.017(3) -0.009(2) 0.003(2) 0.000(2)
C5A 0.029(2) 0.042(4) 0.019(3) -0.007(3) 0.007(2) -0.002(3)
C6A 0.019(3) 0.031(4) 0.012(3) 0.001(3) 0.000(2) -0.001(3)
C7A 0.042(3) 0.040(4) 0.032(4) -0.011(3) -0.002(3) -0.010(3)
C8A 0.044(3) 0.067(6) 0.028(4) -0.009(4) 0.020(3) -0.005(4)
C1B 0.020(2) 0.022(3) 0.010(4) 0.003(3) -0.002(2) 0.003(2)
C2B 0.019(2) 0.023(3) 0.012(3) 0.002(2) -0.001(3) 0.0022(19)
C3B 0.027(2) 0.026(3) 0.016(3) 0.000(2) -0.003(2) 0.0018(18)
C4B 0.034(2) 0.032(3) 0.017(3) -0.010(2) 0.004(2) 0.001(2)
C5B 0.034(2) 0.038(3) 0.024(3) -0.009(3) 0.011(2) -0.004(2)
C6B 0.021(3) 0.027(4) 0.015(3) -0.003(3) 0.000(3) -0.002(3)
C7B 0.034(3) 0.026(3) 0.024(3) -0.005(3) -0.004(3) -0.001(2)
C8B 0.051(3) 0.055(5) 0.046(5) -0.014(4) 0.030(3) -0.009(3)

loop_
_atom_type_symbol
_atom_type_description
_atom_type_scat_dispersion_real
_atom_type_scat_dispersion_imag
_atom_type_scat_source
C C 0.0033 0.0016 'International Tables Vol C Tables 4.2.6.8 and 6.1.1.4'
H H 0.0000 0.0000 'International Tables Vol C Tables 4.2.6.8 and 6.1.1.4'
B B 0.0013 0.0007 'International Tables Vol C Tables 4.2.6.8 and 6.1.1.4'
N N 0.0061 0.0033 'International Tables Vol C Tables 4.2.6.8 and 6.1.1.4'
Si Si 0.0817 0.0704 'International Tables Vol C Tables 4.2.6.8 and 6.1.1.4'
Cl Cl 0.1484 0.1585 'International Tables Vol C Tables 4.2.6.8 and 6.1.1.4'
Ge Ge 0.1547 1.8001 'International Tables Vol C Tables 4.2.6.8 and 6.1.1.4'

loop_
_geom_angle_atom_site_label_1
_geom_angle_atom_site_label_2
_geom_angle_atom_site_label_3
_geom_angle
_geom_angle_site_symmetry_1
_geom_angle_site_symmetry_3
_geom_angle_publ_flag
C1 Ge1 B1 39.36(8) . . ?
C1 Ge1 C2 36.03(7) . . ?
B1 Ge1 C2 61.12(9) . . ?
C1 Ge1 Cl1 99.93(8) . . ?
B1 Ge1 Cl1 110.82(8) . . ?
C2 Ge1 Cl1 124.16(9) . . ?
C11 Si1 C10 108.1(2) . . ?
C11 Si1 C1 115.13(14) . . ?
C10 Si1 C1 110.13(16) . . ?
C11 Si1 C12 108.7(2) . . ?
C10 Si1 C12 108.0(2) . . ?
C1 Si1 C12 106.48(13) . . ?
C2 C1 B1 105.76(19) . . ?
C2 C1 Si1 124.70(17) . . ?
B1 C1 Si1 128.71(17) . . ?
C2 C1 Ge1 75.91(13) . . ?
B1 C1 Ge1 71.19(15) . . ?
Si1 C1 Ge1 125.94(12) . . ?
C1 B1 C1 106.4(3) . 8_455 ?
C1 B1 C3 132.4(3) . . ?
C1 B1 C3 119.4(3) 8_455 . ?
C1 B1 Ge1 69.45(15) . . ?
C1 B1 Ge1 77.46(16) 8_455 . ?
C3 B1 Ge1 130.3(2) . . ?
C2 C2 C1 111.02(12) 8_455 . ?
C2 C2 C1B 128.8(6) 8_455 . ?
C1 C2 C1B 119.8(6) . . ?
C2 C2 C1A 119.3(5) 8_455 . ?
C1 C2 C1A 129.7(6) . . ?
C2 C2 Ge1 77.27(6) 8_455 . ?
C1 C2 Ge1 68.06(12) . . ?
C1A C2 Ge1 122.0(5) . . ?
C3 N1 C4 110.6(3) . . ?
C3 N1 C6 124.9(3) . . ?
C4 N1 C6 124.5(3) . . ?
C3 N2 C5 110.6(3) . . ?
C3 N2 C9 124.9(3) . . ?
C5 N2 C9 124.5(3) . . ?
N1 C3 N2 105.3(3) . . ?
N1 C3 B1 132.6(3) . . ?
N2 C3 B1 121.7(3) . . ?
C5 C4 N1 106.9(3) . . ?
C5 C4 C7 131.4(4) . . ?
N1 C4 C7 121.7(4) . . ?
C4 C5 N2 106.5(4) . . ?
C4 C5 C8 132.7(4) . . ?
N2 C5 C8 120.8(4) . . ?
N1 C6 H6A 109.5 . . ?
N1 C6 H6B 109.5 . . ?
H6A C6 H6B 109.5 . . ?
N1 C6 H6C 109.5 . . ?
H6A C6 H6C 109.5 . . ?
H6B C6 H6C 109.5 . . ?
C4 C7 H7A 109.5 . . ?
C4 C7 H7B 109.5 . . ?
H7A C7 H7B 109.5 . . ?
C4 C7 H7C 109.5 . . ?
H7A C7 H7C 109.5 . . ?
H7B C7 H7C 109.5 . . ?
C5 C8 H8A 109.5 . . ?
C5 C8 H8B 109.5 . . ?
H8A C8 H8B 109.5 . . ?
C5 C8 H8C 109.5 . . ?
H8A C8 H8C 109.5 . . ?
H8B C8 H8C 109.5 . . ?
N2 C9 H9A 109.5 . . ?
N2 C9 H9B 109.5 . . ?
H9A C9 H9B 109.5 . . ?
N2 C9 H9C 109.5 . . ?
H9A C9 H9C 109.5 . . ?
H9B C9 H9C 109.5 . . ?
Si1 C10 H10A 109.5 . . ?
Si1 C10 H10B 109.5 . . ?
H10A C10 H10B 109.5 . . ?
Si1 C10 H10C 109.5 . . ?
H10A C10 H10C 109.5 . . ?
H10B C10 H10C 109.5 . . ?
Si1 C11 H11A 109.5 . . ?
Si1 C11 H11B 109.5 . . ?
H11A C11 H11B 109.5 . . ?
Si1 C11 H11C 109.5 . . ?
H11A C11 H11C 109.5 . . ?
H11B C11 H11C 109.5 . . ?
Si1 C12 H12A 109.5 . . ?
Si1 C12 H12B 109.5 . . ?
H12A C12 H12B 109.5 . . ?
Si1 C12 H12C 109.5 . . ?
H12A C12 H12C 109.5 . . ?
H12B C12 H12C 109.5 . . ?
C26 C21 C22 119.3(7) . . ?
C26 C21 H21 120.3 . . ?
C22 C21 H21 120.3 . . ?
C23 C22 C21 120.5(15) . . ?
C23 C22 H22 119.7 . . ?
C21 C22 H22 119.7 . . ?
C22 C23 C24 120.4(16) . . ?
C22 C23 H23 119.8 . . ?
C24 C23 H23 119.8 . . ?
C25 C24 C23 118.6(6) . . ?
C25 C24 C27 122.5(14) . . ?
C23 C24 C27 118.9(14) . . ?
C24 C25 C26 120.8(16) . . ?
C24 C25 H25 119.6 . . ?
C26 C25 H25 119.6 . . ?
C21 C26 C25 120.3(16) . . ?
C21 C26 H26 119.8 . . ?
C25 C26 H26 119.8 . . ?
C24 C27 H27A 109.5 . . ?
C24 C27 H27B 109.5 . . ?
H27A C27 H27B 109.5 . . ?
C24 C27 H27C 109.5 . . ?
H27A C27 H27C 109.5 . . ?
H27B C27 H27C 109.5 . . ?
C6A C1A C2A 117.8(9) . . ?
C6A C1A C2 123.7(9) . . ?
C2A C1A C2 118.3(8) . . ?
C3A C2A C1A 121.2(8) . . ?
C3A C2A H2A 119.4 . . ?
C1A C2A H2A 119.4 . . ?
C4A C3A C2A 118.4(7) . . ?
C4A C3A C7A 120.7(6) . . ?
C2A C3A C7A 120.9(7) . . ?
C5A C4A C3A 122.0(6) . . ?
C5A C4A H4A 119.0 . . ?
C3A C4A H4A 119.0 . . ?
C4A C5A C6A 118.1(8) . . ?
C4A C5A C8A 118.9(7) . . ?
C6A C5A C8A 122.9(8) . . ?
C1A C6A C5A 122.5(9) . . ?
C1A C6A H60A 118.8 . . ?
C5A C6A H60A 118.8 . . ?
C3A C7A H70A 109.5 . . ?
C3A C7A H70B 109.5 . . ?
H70A C7A H70B 109.5 . . ?
C3A C7A H70C 109.5 . . ?
H70A C7A H70C 109.5 . . ?
H70B C7A H70C 109.5 . . ?
C5A C8A H80A 109.5 . . ?
C5A C8A H80B 109.5 . . ?
H80A C8A H80B 109.5 . . ?
C5A C8A H80C 109.5 . . ?
H80A C8A H80C 109.5 . . ?
H80B C8A H80C 109.5 . . ?
C2B C1B C6B 119.4(9) . . ?
C2B C1B C2 118.6(9) . . ?
C6B C1B C2 122.0(9) . . ?
C3B C2B C1B 121.4(8) . . ?
C3B C2B H2B 119.3 . . ?
C1B C2B H2B 119.3 . . ?
C2B C3B C4B 118.6(6) . . ?
C2B C3B C7B 120.2(6) . . ?
C4B C3B C7B 121.3(6) . . ?
C3B C4B C5B 121.7(6) . . ?
C3B C4B H4B 119.2 . . ?
C5B C4B H4B 119.2 . . ?
C4B C5B C6B 118.5(7) . . ?
C4B C5B C8B 121.8(7) . . ?
C6B C5B C8B 119.6(7) . . ?
C1B C6B C5B 120.4(8) . . ?
C1B C6B H60B 119.8 . . ?
C5B C6B H60B 119.8 . . ?
C3B C7B H70D 109.5 . . ?
C3B C7B H70E 109.5 . . ?
H70D C7B H70E 109.5 . . ?
C3B C7B H70F 109.5 . . ?
H70D C7B H70F 109.5 . . ?
H70E C7B H70F 109.5 . . ?
C5B C8B H80D 109.5 . . ?
C5B C8B H80E 109.5 . . ?
H80D C8B H80E 109.5 . . ?
C5B C8B H80F 109.5 . . ?
H80D C8B H80F 109.5 . . ?
H80E C8B H80F 109.5 . . ?

loop_
_geom_bond_atom_site_label_1
_geom_bond_atom_site_label_2
_geom_bond_distance
_geom_bond_site_symmetry_2
_geom_bond_publ_flag
Ge1 C1 2.266(2) . ?
Ge1 B1 2.291(3) . ?
Ge1 C2 2.369(2) . ?
Ge1 Cl1 2.5431(17) . ?
Si1 C11 1.857(4) . ?
Si1 C10 1.860(4) . ?
Si1 C1 1.870(2) . ?
Si1 C12 1.872(3) . ?
C1 C2 1.437(3) . ?
C1 B1 1.535(3) . ?
B1 C3 1.591(5) . ?
C2 C2 1.428(4) 8_455 ?
C2 C1B 1.460(13) . ?
C2 C1A 1.529(13) . ?
N1 C3 1.343(5) . ?
N1 C4 1.384(5) . ?
N1 C6 1.464(5) . ?
N2 C3 1.345(5) . ?
N2 C5 1.387(5) . ?
N2 C9 1.467(5) . ?
C4 C5 1.340(6) . ?
C4 C7 1.501(6) . ?
C5 C8 1.501(6) . ?
C6 H6A 0.9800 . ?
C6 H6B 0.9800 . ?
C6 H6C 0.9800 . ?
C7 H7A 0.9800 . ?
C7 H7B 0.9800 . ?
C7 H7C 0.9800 . ?
C8 H8A 0.9800 . ?
C8 H8B 0.9800 . ?
C8 H8C 0.9800 . ?
C9 H9A 0.9800 . ?
C9 H9B 0.9800 . ?
C9 H9C 0.9800 . ?
C10 H10A 0.9800 . ?
C10 H10B 0.9800 . ?
C10 H10C 0.9800 . ?
C11 H11A 0.9800 . ?
C11 H11B 0.9800 . ?
C11 H11C 0.9800 . ?
C12 H12A 0.9800 . ?
C12 H12B 0.9800 . ?
C12 H12C 0.9800 . ?
C21 C26 1.377(14) . ?
C21 C22 1.397(13) . ?
C21 H21 0.9500 . ?
C22 C23 1.390(14) . ?
C22 H22 0.9500 . ?
C23 C24 1.401(14) . ?
C23 H23 0.9500 . ?
C24 C25 1.388(14) . ?
C24 C27 1.503(9) . ?
C25 C26 1.403(15) . ?
C25 H25 0.9500 . ?
C26 H26 0.9500 . ?
C27 H27A 0.9800 . ?
C27 H27B 0.9800 . ?
C27 H27C 0.9800 . ?
C1A C6A 1.379(9) . ?
C1A C2A 1.401(10) . ?
C2A C3A 1.391(8) . ?
C2A H2A 0.9500 . ?
C3A C4A 1.387(8) . ?
C3A C7A 1.507(8) . ?
C4A C5A 1.376(9) . ?
C4A H4A 0.9500 . ?
C5A C6A 1.387(9) . ?
C5A C8A 1.487(9) . ?
C6A H60A 0.9500 . ?
C7A H70A 0.9800 . ?
C7A H70B 0.9800 . ?
C7A H70C 0.9800 . ?
C8A H80A 0.9800 . ?
C8A H80B 0.9800 . ?
C8A H80C 0.9800 . ?
C1B C2B 1.394(10) . ?
C1B C6B 1.395(9) . ?
C2B C3B 1.393(8) . ?
C2B H2B 0.9500 . ?
C3B C4B 1.395(8) . ?
C3B C7B 1.507(8) . ?
C4B C5B 1.396(8) . ?
C4B H4B 0.9500 . ?
C5B C6B 1.413(9) . ?
C5B C8B 1.521(9) . ?
C6B H60B 0.9500 . ?
C7B H70D 0.9800 . ?
C7B H70E 0.9800 . ?
C7B H70F 0.9800 . ?
C8B H80D 0.9800 . ?
C8B H80E 0.9800 . ?
C8B H80F 0.9800 . ?
